data_4074730
loop_
_publ_author_name
'Watson, William H.'
'Wu, Guanmin'
'Richmond, Michael G.'

_publ_section_title
;
 Diphosphine Isomerization and C&#x2212;H and P&#x2212;C Bond Cleavage
 Reactivity in the Triosmium Cluster Os3(CO)10(bpcd):&#x00A0; Kinetic and
 Isotope Data for Reversible Ortho Metalation and X-ray Structures of the
 Bridging and Chelating Isomers of Os3(CO)10(bpcd) and the
 Benzyne-Substituted Cluster
 HOs3(CO)8(\m3-C6H4)[\m2,\h1-PPhCC(PPh2)C(O)CH2C(O)]&#x2020;
;
_journal_issue 4
_journal_name_full Organometallics
_journal_page_first 930
_journal_paper_doi 10.1021/om050839t
_journal_volume 25
_journal_year 2006
_chemical_formula_sum 'C39 H22 O12 Os3 P2'
_chemical_formula_weight 1315.11
_chemical_name_systematic
; 
 ? 
;
_space_group_IT_number 14
_symmetry_cell_setting monoclinic
_symmetry_space_group_name_Hall '-P 2yn'
_symmetry_space_group_name_H-M 'P 1 21/n 1'
_atom_sites_solution_hydrogens geom
_atom_sites_solution_primary direct
_atom_sites_solution_secondary difmap
_audit_creation_method SHELXL-97
_cell_angle_alpha 90.00
_cell_angle_beta 104.107(2)
_cell_angle_gamma 90.00
_cell_formula_units_Z 4
_cell_length_a 11.0279(16)
_cell_length_b 19.913(3)
_cell_length_c 18.382(3)
_cell_measurement_reflns_used 1009
_cell_measurement_temperature 300(2)
_cell_measurement_theta_max 26.96
_cell_measurement_theta_min 2.84
_cell_volume 3914.9(10)
_computing_cell_refinement 'Bruker SMART'
_computing_data_collection 'Bruker SMART'
_computing_data_reduction 'Bruker SAINT'
_computing_molecular_graphics 'Bruker SHELXTL'
_computing_publication_material 'Bruker SHELXTL'
_computing_structure_refinement 'SHELXL-97 (Sheldrick, 1997)'
_computing_structure_solution 'SHELXS-97 (Sheldrick, 1990)'
_diffrn_ambient_temperature 300(2)
_diffrn_measured_fraction_theta_full 1.000
_diffrn_measured_fraction_theta_max 1.000
_diffrn_measurement_device_type 'CCD area detector'
_diffrn_measurement_method 'phi and omega scans'
_diffrn_radiation_monochromator graphite
_diffrn_radiation_source 'fine-focus sealed tube'
_diffrn_radiation_type MoK\a
_diffrn_radiation_wavelength 0.71073
_diffrn_reflns_av_R_equivalents 0.0596
_diffrn_reflns_av_sigmaI/netI 0.0407
_diffrn_reflns_limit_h_max 11
_diffrn_reflns_limit_h_min -11
_diffrn_reflns_limit_k_max 21
_diffrn_reflns_limit_k_min -21
_diffrn_reflns_limit_l_max 19
_diffrn_reflns_limit_l_min -19
_diffrn_reflns_number 22472
_diffrn_reflns_theta_full 22.50
_diffrn_reflns_theta_max 22.50
_diffrn_reflns_theta_min 1.53
_exptl_absorpt_coefficient_mu 9.857
_exptl_absorpt_correction_T_max 0.7019
_exptl_absorpt_correction_T_min 0.1409
_exptl_absorpt_correction_type empirical
_exptl_crystal_colour Dark
_exptl_crystal_density_diffrn 2.231
_exptl_crystal_density_meas 0
_exptl_crystal_density_method 'not measured'
_exptl_crystal_description Prismatic
_exptl_crystal_F_000 2440
_exptl_crystal_size_max 0.36
_exptl_crystal_size_mid 0.28
_exptl_crystal_size_min 0.20
_refine_diff_density_max 1.298
_refine_diff_density_min -1.127
_refine_diff_density_rms 0.117
_refine_ls_extinction_coef 0.00045(3)
_refine_ls_extinction_expression Fc^*^=kFc[1+0.001xFc^2^\l^3^/sin(2\q)]^-1/4^
_refine_ls_extinction_method SHELXL
_refine_ls_goodness_of_fit_ref 0.966
_refine_ls_hydrogen_treatment mixed
_refine_ls_matrix_type full
_refine_ls_number_parameters 506
_refine_ls_number_reflns 5120
_refine_ls_number_restraints 0
_refine_ls_restrained_S_all 0.966
_refine_ls_R_factor_all 0.0336
_refine_ls_R_factor_gt 0.0249
_refine_ls_shift/su_max 0.001
_refine_ls_shift/su_mean 0.000
_refine_ls_structure_factor_coef Fsqd
_refine_ls_weighting_details 'calc w=1/[\s^2^(Fo^2^)+(0.0433P)^2^+0.0000P] where P=(Fo^2^+2Fc^2^)/3'
_refine_ls_weighting_scheme calc
_refine_ls_wR_factor_gt 0.0582
_refine_ls_wR_factor_ref 0.0619
_reflns_number_gt 4289
_reflns_number_total 5120
_reflns_threshold_expression >2sigma(I)
_cod_data_source_file om050839tsi20050929_024122.cif
_cod_data_source_block w999m
_cod_depositor_comments
;
The following automatic conversions were performed:

'_symmetry_cell_setting' value 'Monoclinic' changed to 'monoclinic'
according to /home/saulius/struct/CIF-dictionaries/cif_core.dic
dictionary named 'cif_core.dic' version 2.4.1 from 2010-06-29.

Automatic conversion script
Id: cif_fix_values 1715 2011-07-08 13:25:40Z adriana 
;
_cod_original_cell_volume 3915.0(10)
_cod_original_sg_symbol_H-M P2(1)/n
_cod_database_code 4074730

loop_
_symmetry_equiv_pos_as_xyz
'x, y, z'
'-x+1/2, y+1/2, -z+1/2'
'-x, -y, -z'
'x-1/2, -y-1/2, z-1/2'

loop_
_atom_site_label
_atom_site_type_symbol
_atom_site_fract_x
_atom_site_fract_y
_atom_site_fract_z
_atom_site_U_iso_or_equiv
_atom_site_adp_type
_atom_site_occupancy
_atom_site_symmetry_multiplicity
_atom_site_calc_flag
_atom_site_refinement_flags
Os1 Os 0.18554(2) 0.242684(12) 0.932652(13) 0.03007(10) Uani 1 1 d .
Os2 Os 0.13520(3) 0.148756(14) 1.043294(16) 0.04356(11) Uani 1 1 d .
Os3 Os 0.15512(3) 0.291228(14) 1.076421(16) 0.04528(11) Uani 1 1 d .
P1 P 0.23746(15) 0.33169(8) 0.86694(9) 0.0317(4) Uani 1 1 d .
P2 P 0.20532(14) 0.17564(8) 0.83413(9) 0.0307(4) Uani 1 1 d .
O1 O 0.2583(5) 0.3977(2) 0.7005(3) 0.0633(15) Uani 1 1 d .
O2 O 0.2530(5) 0.1669(3) 0.6553(3) 0.0696(16) Uani 1 1 d .
O3 O 0.4662(5) 0.2250(3) 1.0004(3) 0.0588(14) Uani 1 1 d .
O4 O -0.0911(5) 0.2724(3) 0.8620(3) 0.0785(18) Uani 1 1 d .
O5 O -0.1435(5) 0.1612(3) 0.9660(4) 0.093(2) Uani 1 1 d .
O6 O 0.1289(6) 0.0105(3) 0.9721(4) 0.095(2) Uani 1 1 d .
O7 O 0.0759(7) 0.1125(4) 1.1904(4) 0.116(3) Uani 1 1 d .
O8 O 0.4169(6) 0.1327(3) 1.1103(4) 0.096(2) Uani 1 1 d .
O9 O 0.1101(8) 0.2795(4) 1.2322(4) 0.122(3) Uani 1 1 d .
O10 O 0.4375(6) 0.2799(3) 1.1431(4) 0.100(3) Uani 1 1 d .
O11 O 0.1759(7) 0.4425(3) 1.0528(4) 0.097(2) Uani 1 1 d .
O12 O -0.1262(6) 0.3032(4) 1.0120(4) 0.104(2) Uani 1 1 d .
C1 C 0.2243(5) 0.2335(3) 0.7590(3) 0.0307(15) Uani 1 1 d .
C2 C 0.2336(5) 0.2995(3) 0.7735(3) 0.0292(14) Uani 1 1 d .
C3 C 0.2451(6) 0.3386(4) 0.7047(3) 0.0391(16) Uani 1 1 d .
C4 C 0.2372(7) 0.2875(3) 0.6430(4) 0.0504(19) Uani 1 1 d .
H4A H 0.1608 0.2935 0.6041 0.060 Uiso 1 1 calc R
H4B H 0.3080 0.2918 0.6208 0.060 Uiso 1 1 calc R
C5 C 0.2381(6) 0.2202(3) 0.6802(4) 0.0399(17) Uani 1 1 d .
C6 C 0.1388(6) 0.4061(3) 0.8455(3) 0.0356(15) Uani 1 1 d .
C7 C 0.0238(7) 0.4008(4) 0.7967(4) 0.063(2) Uani 1 1 d .
H7 H -0.0023 0.3595 0.7750 0.075 Uiso 1 1 calc R
C8 C -0.0541(8) 0.4556(4) 0.7792(5) 0.078(3) Uani 1 1 d .
H8 H -0.1321 0.4511 0.7460 0.094 Uiso 1 1 calc R
C9 C -0.0157(8) 0.5172(4) 0.8111(5) 0.069(2) Uani 1 1 d .
H9 H -0.0693 0.5539 0.8015 0.083 Uiso 1 1 calc R
C10 C 0.0981(8) 0.5235(4) 0.8557(5) 0.065(2) Uani 1 1 d .
H10 H 0.1254 0.5657 0.8746 0.078 Uiso 1 1 calc R
C11 C 0.1770(7) 0.4692(3) 0.8747(4) 0.054(2) Uani 1 1 d .
H11 H 0.2556 0.4748 0.9069 0.065 Uiso 1 1 calc R
C12 C 0.3974(6) 0.3616(3) 0.8989(4) 0.0340(15) Uani 1 1 d .
C13 C 0.4866(6) 0.3525(3) 0.8590(4) 0.0452(18) Uani 1 1 d .
H13 H 0.4640 0.3333 0.8115 0.054 Uiso 1 1 calc R
C14 C 0.6106(7) 0.3716(4) 0.8890(5) 0.061(2) Uani 1 1 d .
H14 H 0.6704 0.3640 0.8619 0.073 Uiso 1 1 calc R
C15 C 0.6439(7) 0.4012(4) 0.9574(5) 0.063(2) Uani 1 1 d .
H15 H 0.7257 0.4156 0.9766 0.076 Uiso 1 1 calc R
C16 C 0.5560(8) 0.4098(4) 0.9981(4) 0.063(2) Uani 1 1 d .
H16 H 0.5788 0.4287 1.0458 0.075 Uiso 1 1 calc R
C17 C 0.4354(7) 0.3905(3) 0.9688(4) 0.0491(18) Uani 1 1 d .
H17 H 0.3768 0.3971 0.9969 0.059 Uiso 1 1 calc R
C18 C 0.0823(6) 0.1178(3) 0.7873(3) 0.0372(16) Uani 1 1 d .
C19 C -0.0322(6) 0.1164(4) 0.8040(4) 0.056(2) Uani 1 1 d .
H19 H -0.0480 0.1455 0.8402 0.068 Uiso 1 1 calc R
C20 C -0.1245(7) 0.0727(4) 0.7681(5) 0.071(2) Uani 1 1 d .
H20 H -0.2014 0.0729 0.7805 0.086 Uiso 1 1 calc R
C21 C -0.1053(7) 0.0300(4) 0.7160(5) 0.063(2) Uani 1 1 d .
H21 H -0.1682 0.0006 0.6923 0.075 Uiso 1 1 calc R
C22 C 0.0074(8) 0.0299(4) 0.6979(4) 0.063(2) Uani 1 1 d .
H22 H 0.0204 0.0006 0.6611 0.076 Uiso 1 1 calc R
C23 C 0.1036(7) 0.0727(3) 0.7332(4) 0.0541(19) Uani 1 1 d .
H23 H 0.1807 0.0713 0.7211 0.065 Uiso 1 1 calc R
C24 C 0.3464(6) 0.1251(3) 0.8504(4) 0.0358(15) Uani 1 1 d .
C25 C 0.4578(6) 0.1539(4) 0.8475(4) 0.0491(19) Uani 1 1 d .
H25 H 0.4590 0.1978 0.8306 0.059 Uiso 1 1 calc R
C26 C 0.5692(7) 0.1184(5) 0.8695(4) 0.066(2) Uani 1 1 d .
H26 H 0.6443 0.1385 0.8671 0.079 Uiso 1 1 calc R
C27 C 0.5679(8) 0.0543(5) 0.8946(5) 0.080(3) Uani 1 1 d .
H27 H 0.6428 0.0311 0.9111 0.095 Uiso 1 1 calc R
C28 C 0.4569(9) 0.0234(4) 0.8959(5) 0.077(3) Uani 1 1 d .
H28 H 0.4564 -0.0209 0.9118 0.092 Uiso 1 1 calc R
C29 C 0.3454(7) 0.0588(4) 0.8732(4) 0.057(2) Uani 1 1 d .
H29 H 0.2700 0.0380 0.8734 0.069 Uiso 1 1 calc R
C30 C 0.3599(7) 0.2311(3) 0.9785(4) 0.0370(16) Uani 1 1 d .
C31 C 0.0129(7) 0.2601(4) 0.8908(4) 0.0456(18) Uani 1 1 d .
C32 C -0.0382(8) 0.1590(4) 0.9939(5) 0.059(2) Uani 1 1 d .
C33 C 0.1324(7) 0.0638(4) 0.9967(5) 0.061(2) Uani 1 1 d .
C34 C 0.0993(9) 0.1262(4) 1.1345(5) 0.076(3) Uani 1 1 d .
C35 C 0.3126(8) 0.1415(4) 1.0845(5) 0.058(2) Uani 1 1 d .
C36 C 0.1290(9) 0.2841(5) 1.1743(5) 0.075(3) Uani 1 1 d .
C37 C 0.3333(9) 0.2823(4) 1.1166(4) 0.061(2) Uani 1 1 d .
C38 C 0.1717(8) 0.3859(5) 1.0626(5) 0.071(2) Uani 1 1 d .
C39 C -0.0208(8) 0.2966(4) 1.0322(5) 0.066(2) Uani 1 1 d .

loop_
_atom_site_aniso_label
_atom_site_aniso_U_11
_atom_site_aniso_U_22
_atom_site_aniso_U_33
_atom_site_aniso_U_23
_atom_site_aniso_U_13
_atom_site_aniso_U_12
Os1 0.03195(16) 0.03586(16) 0.02504(16) 0.00055(11) 0.01201(11) 0.00259(11)
Os2 0.0487(2) 0.04586(18) 0.04122(19) 0.00849(13) 0.02081(14) -0.00117(13)
Os3 0.0519(2) 0.05321(19) 0.03637(19) -0.00872(13) 0.02173(14) 0.00531(14)
P1 0.0362(10) 0.0326(9) 0.0276(9) -0.0014(7) 0.0102(7) 0.0027(7)
P2 0.0314(9) 0.0331(9) 0.0290(9) 0.0008(7) 0.0099(7) -0.0003(7)
O1 0.098(4) 0.043(3) 0.055(3) 0.014(3) 0.030(3) -0.002(3)
O2 0.111(5) 0.058(3) 0.054(4) -0.013(3) 0.046(3) 0.002(3)
O3 0.035(3) 0.091(4) 0.048(3) 0.004(3) 0.005(3) 0.008(3)
O4 0.038(3) 0.115(5) 0.081(4) 0.016(4) 0.011(3) 0.018(3)
O5 0.040(4) 0.120(5) 0.112(6) 0.008(4) 0.007(4) -0.013(4)
O6 0.114(5) 0.053(4) 0.136(6) -0.020(4) 0.063(5) -0.013(4)
O7 0.149(7) 0.134(6) 0.081(5) 0.041(5) 0.063(5) 0.002(5)
O8 0.060(4) 0.091(5) 0.128(6) 0.050(4) 0.008(4) 0.014(3)
O9 0.171(8) 0.162(8) 0.058(5) 0.001(4) 0.075(5) 0.016(5)
O10 0.062(4) 0.133(6) 0.090(5) -0.059(4) -0.009(4) 0.011(4)
O11 0.144(6) 0.049(4) 0.109(5) 0.002(4) 0.054(5) 0.008(4)
O12 0.065(4) 0.139(6) 0.109(6) -0.023(5) 0.022(4) 0.036(4)
C1 0.028(4) 0.041(4) 0.025(4) -0.001(3) 0.011(3) 0.004(3)
C2 0.026(3) 0.034(4) 0.029(4) -0.002(3) 0.010(3) 0.002(3)
C3 0.041(4) 0.051(5) 0.028(4) 0.006(3) 0.014(3) 0.005(3)
C4 0.060(5) 0.065(5) 0.029(4) 0.002(3) 0.017(3) 0.001(4)
C5 0.045(4) 0.048(4) 0.029(4) -0.002(3) 0.015(3) 0.000(3)
C6 0.039(4) 0.035(4) 0.032(4) -0.002(3) 0.009(3) 0.007(3)
C7 0.068(5) 0.047(5) 0.063(5) -0.010(4) -0.005(4) 0.012(4)
C8 0.065(6) 0.077(6) 0.077(6) 0.007(5) -0.012(5) 0.027(5)
C9 0.077(6) 0.048(5) 0.083(6) 0.008(5) 0.020(5) 0.028(4)
C10 0.075(6) 0.035(4) 0.087(6) 0.000(4) 0.021(5) 0.009(4)
C11 0.055(5) 0.047(5) 0.060(5) -0.005(4) 0.013(4) -0.001(4)
C12 0.033(4) 0.034(3) 0.037(4) 0.001(3) 0.011(3) 0.001(3)
C13 0.041(4) 0.047(4) 0.045(4) -0.001(3) 0.007(4) 0.007(3)
C14 0.045(5) 0.061(5) 0.078(6) 0.008(5) 0.016(4) 0.006(4)
C15 0.042(5) 0.060(5) 0.075(6) 0.001(5) -0.009(4) -0.005(4)
C16 0.066(6) 0.063(5) 0.049(5) -0.013(4) -0.005(4) -0.004(4)
C17 0.050(5) 0.050(4) 0.048(5) -0.009(4) 0.014(4) -0.005(4)
C18 0.042(4) 0.034(4) 0.034(4) 0.002(3) 0.006(3) -0.004(3)
C19 0.044(5) 0.079(6) 0.052(5) -0.026(4) 0.024(4) -0.015(4)
C20 0.048(5) 0.089(6) 0.081(6) -0.026(5) 0.024(4) -0.028(5)
C21 0.052(5) 0.063(5) 0.070(6) -0.011(5) 0.006(4) -0.021(4)
C22 0.093(7) 0.044(4) 0.051(5) -0.020(4) 0.018(5) -0.017(4)
C23 0.059(5) 0.058(5) 0.050(5) -0.017(4) 0.022(4) -0.014(4)
C24 0.033(4) 0.039(4) 0.038(4) 0.003(3) 0.013(3) 0.005(3)
C25 0.040(4) 0.057(5) 0.051(5) -0.002(4) 0.014(4) 0.007(4)
C26 0.045(5) 0.089(7) 0.063(6) -0.003(5) 0.011(4) 0.014(5)
C27 0.056(6) 0.092(7) 0.086(7) 0.018(6) 0.008(5) 0.040(5)
C28 0.088(7) 0.065(6) 0.083(7) 0.023(5) 0.031(6) 0.040(5)
C29 0.056(5) 0.057(5) 0.065(5) 0.014(4) 0.026(4) 0.018(4)
C30 0.047(5) 0.047(4) 0.022(4) 0.002(3) 0.018(3) -0.003(3)
C31 0.035(4) 0.066(5) 0.045(4) 0.004(4) 0.028(4) -0.006(4)
C32 0.065(6) 0.054(5) 0.067(6) 0.009(4) 0.035(5) -0.014(4)
C33 0.067(6) 0.059(5) 0.066(6) 0.015(4) 0.032(4) -0.004(4)
C34 0.101(7) 0.076(6) 0.062(6) 0.046(5) 0.041(5) 0.008(5)
C35 0.057(5) 0.046(4) 0.073(6) 0.024(4) 0.022(5) 0.003(4)
C36 0.097(7) 0.092(7) 0.050(6) -0.009(5) 0.043(5) 0.008(5)
C37 0.068(6) 0.073(6) 0.040(5) -0.023(4) 0.011(4) 0.002(5)
C38 0.077(6) 0.101(8) 0.045(5) -0.014(5) 0.035(4) 0.015(6)
C39 0.057(6) 0.078(6) 0.067(6) -0.017(4) 0.026(5) 0.021(5)

loop_
_atom_type_symbol
_atom_type_description
_atom_type_scat_dispersion_real
_atom_type_scat_dispersion_imag
_atom_type_scat_source
C C 0.0033 0.0016 'International Tables Vol C Tables 4.2.6.8 and 6.1.1.4'
H H 0.0000 0.0000 'International Tables Vol C Tables 4.2.6.8 and 6.1.1.4'
O O 0.0106 0.0060 'International Tables Vol C Tables 4.2.6.8 and 6.1.1.4'
P P 0.1023 0.0942 'International Tables Vol C Tables 4.2.6.8 and 6.1.1.4'
Os Os -1.2165 7.6030 'International Tables Vol C Tables 4.2.6.8 and 6.1.1.4'

loop_
_geom_angle_atom_site_label_1
_geom_angle_atom_site_label_2
_geom_angle_atom_site_label_3
_geom_angle
C30 Os1 C31 175.9(3)
C30 Os1 P1 88.37(19)
C31 Os1 P1 90.0(2)
C30 Os1 P2 89.9(2)
C31 Os1 P2 93.7(2)
P1 Os1 P2 87.15(6)
C30 Os1 Os3 88.07(19)
C31 Os1 Os3 88.9(2)
P1 Os1 Os3 108.68(4)
P2 Os1 Os3 163.97(4)
C30 Os1 Os2 87.58(19)
C31 Os1 Os2 93.3(2)
P1 Os1 Os2 167.82(4)
P2 Os1 Os2 104.32(4)
Os3 Os1 Os2 59.706(13)
C34 Os2 C33 102.0(4)
C34 Os2 C32 92.6(4)
C33 Os2 C32 88.7(3)
C34 Os2 C35 92.7(4)
C33 Os2 C35 90.8(3)
C32 Os2 C35 174.7(3)
C34 Os2 Os3 93.9(3)
C33 Os2 Os3 164.1(2)
C32 Os2 Os3 90.6(2)
C35 Os2 Os3 88.5(2)
C34 Os2 Os1 153.9(3)
C33 Os2 Os1 104.1(2)
C32 Os2 Os1 86.5(2)
C35 Os2 Os1 88.5(2)
Os3 Os2 Os1 60.059(12)
C36 Os3 C38 103.9(4)
C36 Os3 C39 92.0(4)
C38 Os3 C39 90.5(4)
C36 Os3 C37 90.3(4)
C38 Os3 C37 91.1(4)
C39 Os3 C37 176.8(3)
C36 Os3 Os2 96.0(3)
C38 Os3 Os2 160.0(2)
C39 Os3 Os2 87.0(2)
C37 Os3 Os2 90.5(2)
C36 Os3 Os1 156.3(3)
C38 Os3 Os1 99.8(2)
C39 Os3 Os1 87.8(2)
C37 Os3 Os1 89.2(2)
Os2 Os3 Os1 60.236(9)
C6 P1 C12 106.5(3)
C6 P1 C2 101.9(3)
C12 P1 C2 102.6(3)
C6 P1 Os1 122.0(2)
C12 P1 Os1 115.5(2)
C2 P1 Os1 105.8(2)
C24 P2 C18 103.6(3)
C24 P2 C1 102.7(3)
C18 P2 C1 104.3(3)
C24 P2 Os1 115.7(2)
C18 P2 Os1 122.3(2)
C1 P2 Os1 106.0(2)
C2 C1 C5 109.9(5)
C2 C1 P2 118.7(5)
C5 C1 P2 131.3(5)
C1 C2 C3 110.8(5)
C1 C2 P1 120.9(5)
C3 C2 P1 128.2(4)
O1 C3 C4 127.1(6)
O1 C3 C2 126.7(6)
C4 C3 C2 106.3(5)
C5 C4 C3 105.5(6)
O2 C5 C4 127.7(7)
O2 C5 C1 125.6(6)
C4 C5 C1 106.7(6)
C7 C6 C11 117.9(6)
C7 C6 P1 119.3(5)
C11 C6 P1 122.8(5)
C6 C7 C8 121.3(7)
C9 C8 C7 119.6(7)
C10 C9 C8 119.5(7)
C9 C10 C11 121.6(7)
C10 C11 C6 119.9(7)
C17 C12 C13 117.3(6)
C17 C12 P1 119.4(5)
C13 C12 P1 123.2(5)
C12 C13 C14 120.8(7)
C15 C14 C13 120.1(8)
C14 C15 C16 119.5(7)
C17 C16 C15 120.0(7)
C16 C17 C12 122.2(7)
C19 C18 C23 117.9(6)
C19 C18 P2 121.7(5)
C23 C18 P2 120.4(5)
C18 C19 C20 121.3(7)
C21 C20 C19 121.1(8)
C20 C21 C22 119.3(7)
C21 C22 C23 121.4(7)
C22 C23 C18 118.9(7)
C25 C24 C29 118.9(6)
C25 C24 P2 120.2(5)
C29 C24 P2 120.6(5)
C24 C25 C26 121.0(7)
C27 C26 C25 119.7(8)
C26 C27 C28 120.6(7)
C29 C28 C27 119.6(8)
C28 C29 C24 120.2(8)
O3 C30 Os1 174.6(6)
O4 C31 Os1 176.3(6)
O5 C32 Os2 175.7(7)
O6 C33 Os2 175.9(7)
O7 C34 Os2 179.3(9)
O8 C35 Os2 175.3(6)
O9 C36 Os3 178.1(9)
O10 C37 Os3 176.1(7)
O11 C38 Os3 176.9(9)
O12 C39 Os3 173.2(7)

loop_
_geom_bond_atom_site_label_1
_geom_bond_atom_site_label_2
_geom_bond_distance
Os1 C30 1.916(7)
Os1 C31 1.903(7)
Os1 P1 2.2947(17)
Os1 P2 2.3027(17)
Os1 Os3 2.9092(5)
Os1 Os2 2.9143(5)
Os2 C34 1.869(9)
Os2 C33 1.893(9)
Os2 C32 1.917(9)
Os2 C35 1.923(9)
Os2 Os3 2.8988(6)
Os3 C36 1.895(9)
Os3 C38 1.918(11)
Os3 C39 1.915(9)
Os3 C37 1.932(9)
P1 C6 1.823(6)
P1 C12 1.818(6)
P1 C2 1.824(6)
P2 C24 1.815(6)
P2 C18 1.827(6)
P2 C1 1.849(6)
O1 C3 1.192(8)
O2 C5 1.183(8)
O3 C30 1.149(7)
O4 C31 1.166(8)
O5 C32 1.151(9)
O6 C33 1.150(9)
O7 C34 1.151(9)
O8 C35 1.146(8)
O9 C36 1.136(10)
O10 C37 1.134(9)
O11 C38 1.144(10)
O12 C39 1.138(9)
C1 C2 1.340(8)
C1 C5 1.517(9)
C2 C3 1.516(9)
C3 C4 1.509(9)
C4 C5 1.503(9)
C6 C7 1.367(9)
C6 C11 1.391(9)
C7 C8 1.377(10)
C8 C9 1.382(11)
C9 C10 1.328(10)
C10 C11 1.378(9)
C12 C17 1.375(9)
C12 C13 1.375(9)
C13 C14 1.397(10)
C14 C15 1.356(11)
C15 C16 1.372(11)
C16 C17 1.363(9)
C18 C19 1.371(9)
C18 C23 1.402(9)
C19 C20 1.378(9)
C20 C21 1.336(11)
C21 C22 1.363(11)
C22 C23 1.391(9)
C24 C25 1.369(9)
C24 C29 1.385(9)
C25 C26 1.389(10)
C26 C27 1.359(12)
C27 C28 1.375(11)
C28 C29 1.391(10)
